data_7244096
loop_
_publ_author_name
'Kniazeva, Mariia V.'
'Ovsyannikov, Alexander S.'
'Samigullina, Aida I.'
'Islamov, Daut R.'
'Gubaidullin, Aidar T.'
'Dorovatovskii, Pavel V.'
'Lazarenko, Vladimir A.'
'Solovieva, Svetlana E.'
'Antipin, Igor S.'
'Ferlay, Sylvie'

_publ_section_title
;
 Impact of flexible succinate connectors on the formation of
 tetrasulfonylcalix[4]arene based nano-sized polynuclear cages: structural
 diversity and induced chirality study
;
_journal_issue 3
_journal_name_full CrystEngComm
_journal_page_first 628
_journal_page_last 638
_journal_paper_doi 10.1039/D1CE01482J
_journal_volume 24
_journal_year 2022
_chemical_formula_moiety 'C100 H124 N4 O38 S8 Zn6, 10(C3 H7 N O)'
_chemical_formula_sum 'C130 H194 N14 O48 S8 Zn6'
_chemical_formula_weight 3369.68
_space_group_crystal_system orthorhombic
_space_group_IT_number 60
_space_group_name_Hall '-P 2n 2ab'
_space_group_name_H-M_alt 'P b c n'
_atom_sites_solution_hydrogens geom
_audit_block_doi 10.5517/ccdc.csd.cc2911t7
_audit_creation_date 2021-10-15
_audit_creation_method
;
Olex2 1.3
(compiled 2020.11.12 svn.r5f609507 for OlexSys, GUI svn.r6408)
;
_audit_update_record
;
2021-10-17 deposited with the CCDC.	2021-11-26 downloaded from the CCDC.
;
_cell_angle_alpha 90
_cell_angle_beta 90
_cell_angle_gamma 90
_cell_formula_units_Z 4
_cell_length_a 31.887(6)
_cell_length_b 23.216(5)
_cell_length_c 23.261(5)
_cell_measurement_reflns_used 10103
_cell_measurement_temperature 100.15
_cell_measurement_theta_max 28.141
_cell_measurement_theta_min 1.211
_cell_volume 17220(6)
_computing_molecular_graphics 'Olex2 1.3 (Dolomanov et al., 2009)'
_computing_publication_material 'Olex2 1.3 (Dolomanov et al., 2009)'
_computing_structure_refinement 'SHELXL 2018/3 (Sheldrick, 2015)'
_computing_structure_solution 'SHELXT 2018/2 (Sheldrick, 2018)'
_diffrn_ambient_temperature 100.15
_diffrn_measured_fraction_theta_full 0.974
_diffrn_measured_fraction_theta_max 0.974
_diffrn_measurement_device_type 'Rayonix SX165 CCD'
_diffrn_measurement_method '/f scans'
_diffrn_radiation_type synchrotron
_diffrn_radiation_wavelength 0.7931
_diffrn_reflns_av_R_equivalents 0.1427
_diffrn_reflns_av_unetI/netI 0.0761
_diffrn_reflns_Laue_measured_fraction_full 0.974
_diffrn_reflns_Laue_measured_fraction_max 0.974
_diffrn_reflns_limit_h_max 37
_diffrn_reflns_limit_h_min -37
_diffrn_reflns_limit_k_max 27
_diffrn_reflns_limit_k_min -27
_diffrn_reflns_limit_l_max 26
_diffrn_reflns_limit_l_min -26
_diffrn_reflns_number 105374
_diffrn_reflns_point_group_measured_fraction_full 0.974
_diffrn_reflns_point_group_measured_fraction_max 0.974
_diffrn_reflns_theta_full 28.141
_diffrn_reflns_theta_max 28.141
_diffrn_reflns_theta_min 1.211
_exptl_absorpt_coefficient_mu 1.340
_exptl_absorpt_correction_type empirical
_exptl_absorpt_process_details 'XDS (Kabsh, 2010)'
_exptl_crystal_colour colorless
_exptl_crystal_density_diffrn 1.300
_exptl_crystal_description plate
_exptl_crystal_F_000 7056
_exptl_crystal_size_max 0.05
_exptl_crystal_size_mid 0.05
_exptl_crystal_size_min 0.01
_refine_diff_density_max 0.784
_refine_diff_density_min -0.745
_refine_diff_density_rms 0.107
_refine_ls_extinction_method none
_refine_ls_goodness_of_fit_ref 1.025
_refine_ls_hydrogen_treatment constr
_refine_ls_matrix_type full
_refine_ls_number_parameters 964
_refine_ls_number_reflns 14774
_refine_ls_number_restraints 141
_refine_ls_restrained_S_all 1.037
_refine_ls_R_factor_all 0.1088
_refine_ls_R_factor_gt 0.0713
_refine_ls_shift/su_max 0.001
_refine_ls_shift/su_mean 0.000
_refine_ls_structure_factor_coef Fsqd
_refine_ls_weighting_details 'w=1/[\s^2^(Fo^2^)+(0.1291P)^2^+14.7811P] where P=(Fo^2^+2Fc^2^)/3'
_refine_ls_weighting_scheme calc
_refine_ls_wR_factor_gt 0.1871
_refine_ls_wR_factor_ref 0.2170
_reflns_Friedel_coverage 0.000
_reflns_number_gt 9717
_reflns_number_total 14774
_reflns_threshold_expression 'I > 2\s(I)'
_cod_data_source_file d1ce01482j2.cif
_cod_data_source_block kmv270drombfin
_cod_depositor_comments 'Adding full bibliography for 7244095--7244098.cif.'
_cod_database_code 7244096
_shelx_shelxl_version_number 2014/7
_shelx_space_group_comment
;
The symmetry employed for this shelxl refinement is uniquely defined
by the following loop, which should always be used as a source of
symmetry information in preference to the above space-group names.
They are only intended as comments.
;
_shelx_estimated_absorpt_t_max 0.987
_shelx_estimated_absorpt_t_min 0.936
_olex2_refinement_description
;
1. Fixed Uiso
 At 1.2 times of:
  All C(H) groups, All C(H,H) groups
 At 1.5 times of:
  All C(H,H,H) groups
2. Restrained distances
 C0AA-C41 \\sim C41-C44
 with sigma of 0.02
 C44-C41 \\sim C41-C9
 with sigma of 0.02
 C9-C41 \\sim C41-C42
 with sigma of 0.02
 C42-C41 \\sim C41-C2
 with sigma of 0.02
 C2-C41 \\sim C41-C43
 with sigma of 0.02
3. Uiso/Uaniso restraints and constraints
Uanis(O77) \\sim Ueq, Uanis(C77) \\sim Ueq, Uanis(N77) \\sim Ueq, Uanis(C78)
\\sim Ueq, Uanis(C79) \\sim Ueq: with sigma of 0.01 and sigma for terminal
atoms of 0.1
Uanis(C1A) \\sim Ueq, Uanis(N4) \\sim Ueq, Uanis(C1B) \\sim Ueq, Uanis(C17)
\\sim Ueq, Uanis(O3) \\sim Ueq: with sigma of 0.01 and sigma for terminal atoms
of 0.02
Uanis(N71) \\sim Ueq, Uanis(C71) \\sim Ueq, Uanis(C72) \\sim Ueq, Uanis(O71)
\\sim Ueq, Uanis(C73) \\sim Ueq: with sigma of 0.01 and sigma for terminal
atoms of 0.02
Uanis(C43) \\sim Ueq, Uanis(C0AA) \\sim Ueq, Uanis(C44) \\sim Ueq, Uanis(C9)
\\sim Ueq, Uanis(C42) \\sim Ueq, Uanis(C2) \\sim Ueq: with sigma of 0.01 and
sigma for terminal atoms of 0.02
Uanis(O62) = Uanis(C62)
Uanis(C65) = Uanis(O65)
4. Others
 Sof(C2)=Sof(H2A)=Sof(H2B)=Sof(H2C)=Sof(C0AA)=Sof(H0AA)=Sof(H0AB)=Sof(H0AC)=
 Sof(C9)=Sof(H9A)=Sof(H9B)=Sof(H9C)=1-FVAR(1)
 Sof(C44)=Sof(H44A)=Sof(H44B)=Sof(H44C)=Sof(C43)=Sof(H43A)=Sof(H43B)=Sof(H43C)=
 Sof(C42)=Sof(H42A)=Sof(H42B)=Sof(H42C)=FVAR(1)
5.a Free rotating group:
 O3(C17,N4,C1A,C1B)
5.b Secondary CH2 refined with riding coordinates:
 C61(H61A,H61B), C57(H57A,H57B)
5.c Aromatic/amide H refined with riding coordinates:
 C30(H30), C14(H14), C4(H4), C12(H12), C6(H6), C22(H22), C28(H28), C20(H20),
 C62(H62), C65(H65), C74(H74), C68(H68), C77(H77), C17(H17), C71(H71)
5.d Idealised Me refined as rotating group:
 C40(H40A,H40B,H40C), C35(H35A,H35B,H35C), C36(H36A,H36B,H36C), C38(H38A,H38B,
 H38C), C46(H46A,H46B,H46C), C34(H34A,H34B,H34C), C70(H70A,H70B,H70C), C48(H48A,
 H48B,H48C), C39(H39A,H39B,H39C), C47(H47A,H47B,H47C), C66(H66A,H66B,H66C),
 C69(H69A,H69B,H69C), C64(H64A,H64B,H64C), C75(H75A,H75B,H75C), C78(H78A,H78B,
 H78C), C67(H67A,H67B,H67C), C63(H63A,H63B,H63C), C76(H76A,H76B,H76C), C79(H79A,
 H79B,H79C), C44(H44A,H44B,H44C), C43(H43A,H43B,H43C), C2(H2A,H2B,H2C),
 C0AA(H0AA,H0AB,H0AC), C9(H9A,H9B,H9C), C42(H42A,H42B,H42C), C1A(H1AA,H1AB,
 H1AC), C1B(H1BA,H1BB,H1BC), C73(H73A,H73B,H73C), C72(H72A,H72B,H72C)
;
_smtbx_masks_void_probe_radius 1.2
_smtbx_masks_void_truncation_radius 1.2
_olex2_submission_special_instructions 'No special instructions were received'

loop_
_space_group_symop_operation_xyz
'x, y, z'
'-x+1/2, -y+1/2, z+1/2'
'-x, y, -z+1/2'
'x+1/2, -y+1/2, -z'
'-x, -y, -z'
'x-1/2, y-1/2, -z-1/2'
'x, -y, z-1/2'
'-x-1/2, y-1/2, z'

loop_
_atom_site_label
_atom_site_type_symbol
_atom_site_fract_x
_atom_site_fract_y
_atom_site_fract_z
_atom_site_U_iso_or_equiv
_atom_site_adp_type
_atom_site_occupancy
_atom_site_site_symmetry_order
_atom_site_calc_flag
_atom_site_refinement_flags_posn
_atom_site_refinement_flags_adp
_atom_site_refinement_flags_occupancy
_atom_site_disorder_assembly
_atom_site_disorder_group
Zn01 Zn 0.40411(2) 0.75716(3) 0.72659(3) 0.03492(19) Uani 1 1 d . . . . .
Zn02 Zn 0.38440(2) 0.67894(3) 0.62688(3) 0.03649(19) Uani 1 1 d . . . . .
Zn03 Zn 0.37851(2) 0.84183(3) 0.63409(3) 0.03752(19) Uani 1 1 d . . . . .
S17 S 0.30118(5) 0.92270(6) 0.65940(6) 0.0360(3) Uani 1 1 d . . . . .
S25 S 0.33359(5) 0.75186(6) 0.82341(6) 0.0346(3) Uani 1 1 d . . . . .
S1 S 0.31189(5) 0.58870(6) 0.64888(6) 0.0349(3) Uani 1 1 d . . . . .
S9 S 0.28175(5) 0.75932(6) 0.48983(6) 0.0372(3) Uani 1 1 d . . . . .
O49 O 0.32273(12) 0.70630(15) 0.59730(16) 0.0356(9) Uani 1 1 d . . . . .
O26 O 0.37801(13) 0.75615(16) 0.80898(18) 0.0375(9) Uani 1 1 d . . . . .
O52 O 0.35760(12) 0.69122(16) 0.70955(17) 0.0376(9) Uani 1 1 d . . . . .
O50 O 0.31880(12) 0.81028(15) 0.60131(16) 0.0352(9) Uani 1 1 d . . . . .
O51 O 0.35378(13) 0.82157(16) 0.71454(17) 0.0369(9) Uani 1 1 d . . . . .
O59 O 0.43095(14) 0.87891(17) 0.66615(18) 0.0439(10) Uani 1 1 d . . . . .
O1 O 0.29887(13) 0.52964(15) 0.65376(17) 0.0394(9) Uani 1 1 d . . . . .
O53 O 0.40267(12) 0.76132(15) 0.63837(17) 0.0356(9) Uani 1 1 d . . . . .
O17 O 0.28388(14) 0.97900(16) 0.66910(17) 0.0423(10) Uani 1 1 d . . . . .
O25 O 0.32416(14) 0.75053(16) 0.88351(17) 0.0393(10) Uani 1 1 d . . . . .
O54 O 0.43838(13) 0.64483(17) 0.65791(19) 0.0444(10) Uani 1 1 d . . . . .
O58 O 0.44552(13) 0.82105(16) 0.74177(18) 0.0394(9) Uani 1 1 d . . . . .
O65 O 0.40195(16) 0.6647(2) 0.5443(2) 0.0573(10) Uani 1 1 d . . . . .
O62 O 0.39242(15) 0.8657(2) 0.5532(2) 0.0540(10) Uani 1 1 d . . . . .
O9 O 0.25755(15) 0.75948(16) 0.43760(17) 0.0430(10) Uani 1 1 d . . . . .
O2 O 0.35565(12) 0.59745(16) 0.63245(17) 0.0367(9) Uani 1 1 d . . . . .
O55 O 0.44681(13) 0.69301(16) 0.74142(18) 0.0416(10) Uani 1 1 d . . . . .
O18 O 0.34557(13) 0.92081(16) 0.64517(17) 0.0400(9) Uani 1 1 d . . . . .
O5 O 0.32646(14) 0.76200(17) 0.48601(17) 0.0420(10) Uani 1 1 d . . . . .
C32 C 0.32550(18) 0.6694(2) 0.7366(2) 0.0330(12) Uani 1 1 d . . . . .
C30 C 0.2665(2) 0.6002(2) 0.7451(3) 0.0419(14) Uani 1 1 d . . . . .
H30 H 0.2513 0.5690 0.7286 0.050 Uiso 1 1 calc R U . . .
C3 C 0.28021(19) 0.6219(2) 0.5960(2) 0.0343(13) Uani 1 1 d . . . . .
C8 C 0.29116(18) 0.6764(2) 0.5743(2) 0.0336(12) Uani 1 1 d . . . . .
C15 C 0.27283(19) 0.8910(2) 0.6026(2) 0.0359(13) Uani 1 1 d . . . . .
C56 C 0.45617(19) 0.6539(2) 0.7054(3) 0.0414(14) Uani 1 1 d . . . . .
C31 C 0.30159(18) 0.6225(2) 0.7146(2) 0.0339(12) Uani 1 1 d . . . . .
C27 C 0.31137(19) 0.6904(2) 0.7907(3) 0.0364(13) Uani 1 1 d . . . . .
C24 C 0.31930(18) 0.8361(2) 0.7401(2) 0.0338(12) Uani 1 1 d . . . . .
O74 O 0.47710(19) 0.7718(3) 0.5837(3) 0.087(2) Uani 1 1 d . . . . .
C21 C 0.2405(2) 0.8653(3) 0.7971(3) 0.0441(15) Uani 1 1 d . . . . .
C16 C 0.28682(18) 0.8386(2) 0.5785(2) 0.0330(12) Uani 1 1 d . . . . .
C11 C 0.26371(19) 0.8185(2) 0.5315(2) 0.0369(13) Uani 1 1 d . . . . .
C14 C 0.23643(19) 0.9185(2) 0.5832(3) 0.0374(13) Uani 1 1 d . . . . .
H14 H 0.2277 0.9533 0.6010 0.045 Uiso 1 1 calc R U . . .
C60 C 0.45286(19) 0.8634(2) 0.7089(3) 0.0397(14) Uani 1 1 d . . . . .
C19 C 0.29144(19) 0.8797(2) 0.7206(2) 0.0363(13) Uani 1 1 d . . . . .
C5 C 0.21974(18) 0.6144(2) 0.5331(3) 0.0356(13) Uani 1 1 d . . . . .
C4 C 0.24476(19) 0.5923(2) 0.5761(2) 0.0364(13) Uani 1 1 d . . . . .
H4 H 0.2378 0.5561 0.5927 0.044 Uiso 1 1 calc R U . . .
C12 C 0.2273(2) 0.8462(2) 0.5123(3) 0.0416(14) Uani 1 1 d . . . . .
H12 H 0.2123 0.8305 0.4807 0.050 Uiso 1 1 calc R U . . .
C6 C 0.2319(2) 0.6667(2) 0.5089(3) 0.0377(13) Uani 1 1 d . . . . .
H6 H 0.2158 0.6825 0.4784 0.045 Uiso 1 1 calc R U . . .
C29 C 0.2534(2) 0.6214(3) 0.7970(3) 0.0441(15) Uani 1 1 d . . . . .
C7 C 0.26705(18) 0.6964(2) 0.5283(2) 0.0342(12) Uani 1 1 d . . . . .
C22 C 0.26798(19) 0.8236(2) 0.8196(3) 0.0393(14) Uani 1 1 d . . . . .
H22 H 0.2609 0.8047 0.8545 0.047 Uiso 1 1 calc R U . . .
C28 C 0.2773(2) 0.6674(3) 0.8196(3) 0.0417(14) Uani 1 1 d . . . . .
H28 H 0.2697 0.6832 0.8558 0.050 Uiso 1 1 calc R U . . .
C20 C 0.2538(2) 0.8936(3) 0.7487(3) 0.0434(14) Uani 1 1 d . . . . .
H20 H 0.2369 0.9237 0.7336 0.052 Uiso 1 1 calc R U . . .
C33 C 0.1812(2) 0.5833(2) 0.5091(3) 0.0451(15) Uani 1 1 d . . . . .
C23 C 0.30527(19) 0.8094(2) 0.7920(3) 0.0376(13) Uani 1 1 d . . . . .
C13 C 0.2126(2) 0.8960(2) 0.5383(3) 0.0432(15) Uani 1 1 d . . . . .
C40 C 0.1812(2) 0.9879(3) 0.5016(3) 0.0539(18) Uani 1 1 d . . . . .
H40A H 0.1941 1.0087 0.5337 0.081 Uiso 1 1 calc R U . . .
H40B H 0.1550 1.0071 0.4907 0.081 Uiso 1 1 calc R U . . .
H40C H 0.2004 0.9877 0.4688 0.081 Uiso 1 1 calc R U . . .
C41 C 0.1986(2) 0.8799(3) 0.8253(3) 0.0545(18) Uani 1 1 d D . . . .
N74 N 0.5371(2) 0.7227(4) 0.5704(4) 0.090(2) Uani 1 1 d . . . . .
C37 C 0.1719(2) 0.9260(3) 0.5199(3) 0.0541(18) Uani 1 1 d . . . . .
N77 N 0.1822(3) 0.7351(3) 0.6613(3) 0.082(2) Uani 1 1 d . U . . .
C45 C 0.2154(3) 0.5990(4) 0.8301(3) 0.065(2) Uani 1 1 d . . . . .
C35 C 0.1422(2) 0.6206(3) 0.5189(4) 0.069(2) Uani 1 1 d . . . . .
H35A H 0.1379 0.6262 0.5603 0.103 Uiso 1 1 calc R U . . .
H35B H 0.1176 0.6013 0.5025 0.103 Uiso 1 1 calc R U . . .
H35C H 0.1460 0.6580 0.5002 0.103 Uiso 1 1 calc R U . . .
C36 C 0.1870(3) 0.5725(3) 0.4450(3) 0.065(2) Uani 1 1 d . . . . .
H36A H 0.1905 0.6093 0.4250 0.098 Uiso 1 1 calc R U . . .
H36B H 0.1623 0.5525 0.4298 0.098 Uiso 1 1 calc R U . . .
H36C H 0.2120 0.5486 0.4390 0.098 Uiso 1 1 calc R U . . .
N65 N 0.4186(3) 0.7025(4) 0.4563(3) 0.098(3) Uani 1 1 d . . . . .
C62 C 0.4270(2) 0.8776(3) 0.5386(3) 0.0540(10) Uani 1 1 d . . . . .
H62 H 0.4494 0.8732 0.5653 0.065 Uiso 1 1 calc R U . . .
C65 C 0.4056(2) 0.7080(3) 0.5113(3) 0.0573(10) Uani 1 1 d . . . . .
H65 H 0.3991 0.7452 0.5257 0.069 Uiso 1 1 calc R U . . .
N68 N 0.4150(3) 0.9164(4) 0.8626(4) 0.094(3) Uani 1 1 d . . . . .
C38 C 0.1415(3) 0.9285(4) 0.5715(4) 0.081(3) Uani 1 1 d . . . . .
H38A H 0.1340 0.8893 0.5831 0.122 Uiso 1 1 calc R U . . .
H38B H 0.1161 0.9496 0.5604 0.122 Uiso 1 1 calc R U . . .
H38C H 0.1551 0.9483 0.6037 0.122 Uiso 1 1 calc R U . . .
C74 C 0.5067(3) 0.7445(3) 0.6022(5) 0.075(2) Uani 1 1 d . . . . .
H74 H 0.5081 0.7385 0.6426 0.090 Uiso 1 1 calc R U . . .
C46 C 0.2274(3) 0.5821(4) 0.8910(3) 0.088(3) Uani 1 1 d . . . . .
H46A H 0.2486 0.5517 0.8898 0.132 Uiso 1 1 calc R U . . .
H46B H 0.2025 0.5680 0.9113 0.132 Uiso 1 1 calc R U . . .
H46C H 0.2387 0.6158 0.9112 0.132 Uiso 1 1 calc R U . . .
N62 N 0.4357(3) 0.8972(4) 0.4853(4) 0.091(2) Uani 1 1 d . . . . .
C34 C 0.1739(3) 0.5250(3) 0.5383(4) 0.077(3) Uani 1 1 d . . . . .
H34A H 0.1986 0.5005 0.5328 0.116 Uiso 1 1 calc R U . . .
H34B H 0.1493 0.5063 0.5213 0.116 Uiso 1 1 calc R U . . .
H34C H 0.1691 0.5309 0.5795 0.116 Uiso 1 1 calc R U . . .
C70 C 0.3838(3) 0.9229(5) 0.8160(4) 0.093(3) Uani 1 1 d . . . . .
H70A H 0.3894 0.8945 0.7858 0.140 Uiso 1 1 calc R U . . .
H70B H 0.3856 0.9618 0.7999 0.140 Uiso 1 1 calc R U . . .
H70C H 0.3555 0.9166 0.8315 0.140 Uiso 1 1 calc R U . . .
O68 O 0.4633(3) 0.9555(4) 0.9188(4) 0.140(3) Uani 1 1 d . . . . .
C48 C 0.1824(3) 0.6504(4) 0.8358(4) 0.085(3) Uani 1 1 d . . . . .
H48A H 0.1955 0.6829 0.8559 0.128 Uiso 1 1 calc R U . . .
H48B H 0.1579 0.6372 0.8576 0.128 Uiso 1 1 calc R U . . .
H48C H 0.1735 0.6628 0.7974 0.128 Uiso 1 1 calc R U . . .
C39 C 0.1505(3) 0.8943(4) 0.4696(5) 0.098(4) Uani 1 1 d . . . . .
H39A H 0.1691 0.8946 0.4360 0.147 Uiso 1 1 calc R U . . .
H39B H 0.1241 0.9138 0.4599 0.147 Uiso 1 1 calc R U . . .
H39C H 0.1446 0.8544 0.4807 0.147 Uiso 1 1 calc R U . . .
C47 C 0.1945(4) 0.5492(5) 0.7993(4) 0.114(5) Uani 1 1 d . . . . .
H47A H 0.1855 0.5617 0.7611 0.170 Uiso 1 1 calc R U . . .
H47B H 0.1701 0.5364 0.8215 0.170 Uiso 1 1 calc R U . . .
H47C H 0.2145 0.5174 0.7956 0.170 Uiso 1 1 calc R U . . .
C66 C 0.4290(4) 0.6435(5) 0.4338(5) 0.115(4) Uani 1 1 d . . . . .
H66A H 0.4524 0.6274 0.4559 0.172 Uiso 1 1 calc R U . . .
H66B H 0.4369 0.6462 0.3932 0.172 Uiso 1 1 calc R U . . .
H66C H 0.4045 0.6184 0.4378 0.172 Uiso 1 1 calc R U . . .
C69 C 0.4204(4) 0.8586(4) 0.8858(5) 0.099(3) Uani 1 1 d . . . . .
H69A H 0.3956 0.8480 0.9082 0.148 Uiso 1 1 calc R U . . .
H69B H 0.4452 0.8577 0.9106 0.148 Uiso 1 1 calc R U . . .
H69C H 0.4241 0.8313 0.8541 0.148 Uiso 1 1 calc R U . . .
C64 C 0.4043(3) 0.9069(5) 0.4434(4) 0.093(3) Uani 1 1 d . . . . .
H64A H 0.3807 0.8808 0.4502 0.140 Uiso 1 1 calc R U . . .
H64B H 0.4159 0.9000 0.4050 0.140 Uiso 1 1 calc R U . . .
H64C H 0.3945 0.9469 0.4461 0.140 Uiso 1 1 calc R U . . .
C75 C 0.5697(3) 0.6866(5) 0.5956(5) 0.122(5) Uani 1 1 d . . . . .
H75A H 0.5688 0.6899 0.6376 0.182 Uiso 1 1 calc R U . . .
H75B H 0.5972 0.6993 0.5817 0.182 Uiso 1 1 calc R U . . .
H75C H 0.5651 0.6464 0.5845 0.182 Uiso 1 1 calc R U . . .
C78 C 0.2230(4) 0.7434(4) 0.6854(5) 0.096(3) Uani 1 1 d . U . . .
H78A H 0.2384 0.7720 0.6626 0.144 Uiso 1 1 calc R U . . .
H78B H 0.2383 0.7068 0.6851 0.144 Uiso 1 1 calc R U . . .
H78C H 0.2203 0.7572 0.7251 0.144 Uiso 1 1 calc R U . . .
O77 O 0.1323(5) 0.7713(6) 0.5986(6) 0.200(5) Uani 1 1 d . U . . .
C68 C 0.4356(3) 0.9609(5) 0.8793(6) 0.117(4) Uani 1 1 d . . . . .
H68 H 0.4304 0.9975 0.8625 0.141 Uiso 1 1 calc R U . . .
C77 C 0.1665(5) 0.7747(7) 0.6290(7) 0.132(5) Uani 1 1 d . U . . .
H77 H 0.1814 0.8101 0.6271 0.158 Uiso 1 1 calc R U . . .
C67 C 0.4196(4) 0.7578(6) 0.4207(5) 0.126(5) Uani 1 1 d . . . . .
H67A H 0.3963 0.7576 0.3933 0.188 Uiso 1 1 calc R U . . .
H67B H 0.4462 0.7601 0.3998 0.188 Uiso 1 1 calc R U . . .
H67C H 0.4170 0.7911 0.4463 0.188 Uiso 1 1 calc R U . . .
C63 C 0.4804(3) 0.9088(5) 0.4681(5) 0.115(4) Uani 1 1 d . . . . .
H63A H 0.4986 0.9052 0.5018 0.173 Uiso 1 1 calc R U . . .
H63B H 0.4826 0.9478 0.4524 0.173 Uiso 1 1 calc R U . . .
H63C H 0.4891 0.8808 0.4388 0.173 Uiso 1 1 calc R U . . .
C76 C 0.5378(5) 0.7297(7) 0.5106(6) 0.150(6) Uani 1 1 d . . . . .
H76A H 0.5286 0.6939 0.4921 0.225 Uiso 1 1 calc R U . . .
H76B H 0.5664 0.7389 0.4981 0.225 Uiso 1 1 calc R U . . .
H76C H 0.5188 0.7611 0.4997 0.225 Uiso 1 1 calc R U . . .
C79 C 0.1569(7) 0.6827(6) 0.6701(6) 0.176(8) Uani 1 1 d . U . . .
H79A H 0.1756 0.6494 0.6739 0.265 Uiso 1 1 calc R U . . .
H79B H 0.1382 0.6771 0.6372 0.265 Uiso 1 1 calc R U . . .
H79C H 0.1402 0.6868 0.7053 0.265 Uiso 1 1 calc R U . . .
C44 C 0.1978(4) 0.9483(5) 0.8349(6) 0.059(4) Uani 0.553(13) 1 d D U P A 1
H44A H 0.2214 0.9596 0.8594 0.088 Uiso 0.553(13) 1 calc R U P A 1
H44B H 0.1714 0.9593 0.8534 0.088 Uiso 0.553(13) 1 calc R U P A 1
H44C H 0.2001 0.9678 0.7976 0.088 Uiso 0.553(13) 1 calc R U P A 1
C43 C 0.1641(4) 0.8677(6) 0.7819(6) 0.059(4) Uani 0.553(13) 1 d D U P A 1
H43A H 0.1694 0.8898 0.7467 0.089 Uiso 0.553(13) 1 calc R U P A 1
H43B H 0.1370 0.8790 0.7981 0.089 Uiso 0.553(13) 1 calc R U P A 1
H43C H 0.1637 0.8265 0.7728 0.089 Uiso 0.553(13) 1 calc R U P A 1
C2 C 0.1741(6) 0.8200(6) 0.8267(8) 0.072(6) Uani 0.447(13) 1 d D U P A 2
H2A H 0.1705 0.8057 0.7873 0.108 Uiso 0.447(13) 1 calc R U P A 2
H2B H 0.1465 0.8255 0.8444 0.108 Uiso 0.447(13) 1 calc R U P A 2
H2C H 0.1902 0.7919 0.8491 0.108 Uiso 0.447(13) 1 calc R U P A 2
C0AA C 0.1686(6) 0.9141(10) 0.7888(9) 0.086(7) Uani 0.447(13) 1 d D U P A 2
H0AA H 0.1801 0.9527 0.7822 0.128 Uiso 0.447(13) 1 calc R U P A 2
H0AB H 0.1416 0.9172 0.8085 0.128 Uiso 0.447(13) 1 calc R U P A 2
H0AC H 0.1647 0.8946 0.7518 0.128 Uiso 0.447(13) 1 calc R U P A 2
C9 C 0.2036(6) 0.8910(9) 0.8892(5) 0.062(5) Uani 0.447(13) 1 d D U P A 2
H9A H 0.2233 0.8630 0.9055 0.094 Uiso 0.447(13) 1 calc R U P A 2
H9B H 0.1764 0.8871 0.9083 0.094 Uiso 0.447(13) 1 calc R U P A 2
H9C H 0.2144 0.9301 0.8952 0.094 Uiso 0.447(13) 1 calc R U P A 2
C42 C 0.1938(5) 0.8529(7) 0.8831(6) 0.068(5) Uani 0.553(13) 1 d D U P A 1
H42A H 0.1912 0.8110 0.8788 0.103 Uiso 0.553(13) 1 calc R U P A 1
H42B H 0.1687 0.8681 0.9019 0.103 Uiso 0.553(13) 1 calc R U P A 1
H42C H 0.2185 0.8616 0.9066 0.103 Uiso 0.553(13) 1 calc R U P A 1
O3 O 0.0458(3) 0.9408(4) 0.8013(4) 0.256(7) Uani 1 1 d G U . B -1
C17 C 0.0652(2) 0.9830(3) 0.8174(3) 0.139(5) Uani 1 1 d G U . B -1
H17 H 0.0621 0.9939 0.8565 0.167 Uiso 1 1 calc R U . B -1
N4 N 0.09094(16) 1.0161(2) 0.7843(2) 0.088(2) Uani 1 1 d G U . B -1
C1A C 0.0974(3) 1.0025(4) 0.7239(3) 0.122(4) Uani 1 1 d G U . B -1
H1AA H 0.0849 0.9650 0.7153 0.183 Uiso 1 1 calc R U . B -1
H1AB H 0.1276 1.0013 0.7157 0.183 Uiso 1 1 calc R U . B -1
H1AC H 0.0842 1.0322 0.7001 0.183 Uiso 1 1 calc R U . B -1
C1B C 0.1127(3) 1.0658(3) 0.8075(4) 0.102(3) Uani 1 1 d G U . B -1
H1BA H 0.1051 1.0708 0.8480 0.153 Uiso 1 1 calc R U . B -1
H1BB H 0.1047 1.1003 0.7858 0.153 Uiso 1 1 calc R U . B -1
H1BC H 0.1431 1.0598 0.8044 0.153 Uiso 1 1 calc R U . B -1
N71 N 0.4359(3) 1.0417(4) 0.6632(5) 0.111(3) Uani 1 1 d . U . . .
C73 C 0.4360(4) 1.0130(5) 0.6086(5) 0.115(4) Uani 1 1 d . U . . .
H73A H 0.4594 0.9858 0.6070 0.172 Uiso 1 1 calc R U . . .
H73B H 0.4390 1.0415 0.5778 0.172 Uiso 1 1 calc R U . . .
H73C H 0.4095 0.9921 0.6036 0.172 Uiso 1 1 calc R U . . .
C71 C 0.4081(5) 1.0317(7) 0.7032(7) 0.137(5) Uani 1 1 d . U . . .
H71 H 0.3830 1.0117 0.6937 0.165 Uiso 1 1 calc R U . . .
C72 C 0.4712(7) 1.0799(9) 0.6717(9) 0.245(10) Uani 1 1 d . U . . .
H72A H 0.4974 1.0583 0.6670 0.367 Uiso 1 1 calc R U . . .
H72B H 0.4701 1.0963 0.7105 0.367 Uiso 1 1 calc R U . . .
H72C H 0.4702 1.1111 0.6433 0.367 Uiso 1 1 calc R U . . .
O71 O 0.4147(5) 1.0498(7) 0.7593(7) 0.242(7) Uani 1 1 d . U . . .
C61 C 0.4914(2) 0.8991(3) 0.7198(3) 0.0510(17) Uani 1 1 d . . . . .
H61A H 0.4851 0.9394 0.7090 0.061 Uiso 1 1 calc R U . . .
H61B H 0.5139 0.8854 0.6937 0.061 Uiso 1 1 calc R U . . .
C57 C 0.4918(2) 0.6137(3) 0.7198(3) 0.0531(17) Uani 1 1 d . . . . .
H57A H 0.4826 0.5740 0.7105 0.064 Uiso 1 1 calc R U . . .
H57B H 0.5155 0.6229 0.6938 0.064 Uiso 1 1 calc R U . . .

loop_
_atom_site_aniso_label
_atom_site_aniso_U_11
_atom_site_aniso_U_22
_atom_site_aniso_U_33
_atom_site_aniso_U_23
_atom_site_aniso_U_13
_atom_site_aniso_U_12
Zn01 0.0386(4) 0.0252(3) 0.0410(4) 0.0017(3) -0.0031(3) 0.0000(3)
Zn02 0.0400(4) 0.0278(3) 0.0417(4) -0.0008(3) -0.0004(3) 0.0007(3)
Zn03 0.0429(4) 0.0284(3) 0.0413(4) 0.0038(3) -0.0034(3) 0.0003(3)
S17 0.0470(9) 0.0223(6) 0.0387(8) -0.0001(5) -0.0053(6) 0.0017(6)
S25 0.0436(8) 0.0269(7) 0.0334(8) 0.0012(5) -0.0036(6) -0.0005(6)
S1 0.0453(8) 0.0224(6) 0.0371(8) 0.0007(5) -0.0048(6) -0.0006(6)
S9 0.0532(9) 0.0259(7) 0.0326(8) 0.0012(5) -0.0047(6) -0.0023(6)
O49 0.043(2) 0.0225(19) 0.042(2) 0.0020(16) -0.0048(18) -0.0003(16)
O26 0.039(2) 0.035(2) 0.039(2) -0.0007(16) -0.0069(17) -0.0002(17)
O52 0.037(2) 0.030(2) 0.045(2) 0.0027(17) -0.0007(18) -0.0020(17)
O50 0.041(2) 0.0221(18) 0.043(2) 0.0039(16) -0.0061(17) 0.0013(16)
O51 0.042(2) 0.0280(19) 0.041(2) -0.0011(16) -0.0009(18) 0.0031(17)
O59 0.047(3) 0.032(2) 0.052(3) 0.0056(18) -0.007(2) -0.0047(18)
O1 0.052(3) 0.0202(18) 0.046(2) 0.0038(16) -0.0089(19) -0.0048(17)
O53 0.037(2) 0.0283(19) 0.041(2) 0.0027(16) -0.0010(17) 0.0003(16)
O17 0.063(3) 0.0213(19) 0.043(2) -0.0012(16) -0.003(2) 0.0086(18)
O25 0.051(3) 0.033(2) 0.034(2) -0.0013(16) -0.0065(18) -0.0004(18)
O54 0.045(3) 0.035(2) 0.053(3) -0.0058(19) -0.001(2) 0.0011(18)
O58 0.041(2) 0.028(2) 0.049(2) 0.0005(17) -0.0070(19) -0.0018(17)
O65 0.063(3) 0.055(2) 0.054(3) -0.0023(17) 0.003(2) 0.001(2)
O62 0.058(2) 0.047(2) 0.057(2) 0.0139(18) -0.0018(19) -0.0033(19)
O9 0.067(3) 0.030(2) 0.032(2) 0.0038(16) -0.008(2) -0.0072(19)
O2 0.040(2) 0.0264(19) 0.043(2) -0.0006(16) -0.0020(18) 0.0039(16)
O55 0.043(2) 0.030(2) 0.052(3) 0.0035(18) -0.0050(19) -0.0009(18)
O18 0.051(3) 0.028(2) 0.042(2) 0.0025(16) -0.0058(19) -0.0024(18)
O5 0.054(3) 0.038(2) 0.033(2) 0.0014(17) 0.0010(19) -0.0055(19)
C32 0.035(3) 0.027(3) 0.037(3) 0.005(2) 0.000(2) 0.000(2)
C30 0.051(4) 0.029(3) 0.046(4) 0.004(3) -0.002(3) -0.010(3)
C3 0.044(3) 0.020(3) 0.039(3) -0.002(2) 0.000(3) 0.000(2)
C8 0.040(3) 0.026(3) 0.035(3) -0.002(2) -0.003(2) 0.002(2)
C15 0.044(3) 0.027(3) 0.036(3) 0.001(2) -0.001(3) 0.002(2)
C56 0.040(3) 0.026(3) 0.058(4) 0.001(3) -0.004(3) 0.001(2)
C31 0.044(3) 0.025(3) 0.033(3) 0.001(2) -0.002(2) -0.005(2)
C27 0.046(3) 0.024(3) 0.040(3) -0.003(2) -0.004(3) 0.003(2)
C24 0.037(3) 0.026(3) 0.039(3) -0.002(2) -0.006(2) 0.001(2)
O74 0.058(4) 0.070(4) 0.133(6) 0.029(4) 0.030(4) 0.017(3)
C21 0.047(4) 0.042(3) 0.043(4) -0.001(3) 0.002(3) 0.008(3)
C16 0.039(3) 0.020(3) 0.040(3) 0.000(2) -0.004(2) -0.001(2)
C11 0.049(4) 0.020(3) 0.041(3) 0.000(2) -0.009(3) -0.001(2)
C14 0.046(3) 0.022(3) 0.045(4) 0.001(2) -0.001(3) -0.002(2)
C60 0.041(3) 0.026(3) 0.052(4) 0.002(3) 0.001(3) 0.000(2)
C19 0.043(3) 0.031(3) 0.035(3) -0.003(2) -0.005(3) 0.002(2)
C5 0.037(3) 0.026(3) 0.043(3) 0.001(2) -0.004(3) -0.002(2)
C4 0.046(4) 0.022(3) 0.041(3) 0.002(2) 0.000(3) 0.000(2)
C12 0.051(4) 0.027(3) 0.047(4) 0.004(2) -0.017(3) -0.004(3)
C6 0.053(4) 0.024(3) 0.036(3) 0.000(2) -0.006(3) 0.002(2)
C29 0.054(4) 0.039(3) 0.039(4) 0.003(3) 0.009(3) -0.013(3)
C7 0.044(3) 0.021(3) 0.037(3) -0.002(2) -0.004(2) 0.000(2)
C22 0.044(3) 0.032(3) 0.042(4) -0.003(2) -0.001(3) 0.002(3)
C28 0.052(4) 0.035(3) 0.039(4) 0.003(2) 0.005(3) -0.006(3)
C20 0.047(4) 0.037(3) 0.046(4) 0.003(3) -0.002(3) 0.008(3)
C33 0.050(4) 0.029(3) 0.056(4) 0.011(3) -0.015(3) -0.011(3)
C23 0.047(4) 0.028(3) 0.038(3) -0.001(2) -0.002(3) 0.000(2)
C13 0.049(4) 0.029(3) 0.051(4) 0.003(3) -0.011(3) 0.003(3)
C40 0.068(5) 0.040(4) 0.053(4) -0.001(3) -0.018(3) 0.019(3)
C41 0.049(4) 0.072(5) 0.043(4) 0.005(3) 0.009(3) 0.014(4)
N74 0.053(4) 0.113(7) 0.105(7) -0.039(5) -0.003(4) 0.008(4)
C37 0.055(4) 0.037(3) 0.071(5) -0.005(3) -0.023(4) 0.003(3)
N77 0.115(6) 0.062(4) 0.068(4) 0.008(3) -0.001(4) -0.004(4)
C45 0.073(5) 0.065(5) 0.059(5) -0.005(4) 0.014(4) -0.034(4)
C35 0.046(4) 0.057(5) 0.104(7) -0.009(4) -0.009(4) 0.001(3)
C36 0.082(6) 0.057(4) 0.057(5) -0.004(3) -0.019(4) -0.018(4)
N65 0.097(6) 0.137(8) 0.059(5) 0.012(5) 0.007(4) -0.015(6)
C62 0.058(2) 0.047(2) 0.057(2) 0.0139(18) -0.0018(19) -0.0033(19)
C65 0.063(3) 0.055(2) 0.054(3) -0.0023(17) 0.003(2) 0.001(2)
N68 0.075(5) 0.087(6) 0.119(7) -0.050(5) 0.019(5) -0.019(4)
C38 0.050(5) 0.065(5) 0.129(8) 0.020(5) 0.002(5) 0.008(4)
C74 0.063(5) 0.049(4) 0.114(8) -0.005(4) 0.016(5) -0.005(4)
C46 0.137(9) 0.081(6) 0.047(5) 0.000(4) 0.016(5) -0.051(6)
N62 0.074(5) 0.103(6) 0.095(6) 0.033(5) -0.001(4) -0.008(4)
C34 0.083(6) 0.053(4) 0.096(6) 0.039(4) -0.040(5) -0.030(4)
C70 0.065(6) 0.102(8) 0.113(8) -0.047(6) 0.001(5) 0.001(5)
O68 0.121(7) 0.137(8) 0.161(8) -0.039(6) -0.024(6) -0.021(6)
C48 0.065(6) 0.104(8) 0.087(7) -0.007(5) 0.022(5) -0.018(5)
C39 0.094(7) 0.055(5) 0.143(9) -0.028(5) -0.075(7) 0.019(5)
C47 0.131(9) 0.128(9) 0.082(7) -0.048(6) 0.054(6) -0.095(8)
C66 0.105(8) 0.134(10) 0.105(8) -0.056(7) 0.040(7) 0.022(7)
C69 0.105(8) 0.073(7) 0.118(8) -0.029(6) 0.013(6) -0.021(6)
C64 0.091(7) 0.125(9) 0.064(6) 0.034(6) -0.007(5) -0.023(6)
C75 0.068(6) 0.114(9) 0.183(12) -0.085(9) -0.030(7) 0.028(6)
C78 0.113(9) 0.083(7) 0.092(8) 0.003(5) 0.004(7) 0.017(6)
O77 0.232(15) 0.184(12) 0.184(12) 0.057(9) -0.003(11) -0.007(11)
C68 0.074(7) 0.103(9) 0.175(12) -0.064(8) -0.017(8) -0.009(6)
C77 0.122(8) 0.135(8) 0.138(8) 0.020(7) -0.023(7) 0.007(7)
C67 0.122(10) 0.179(14) 0.076(8) 0.041(7) 0.017(7) -0.028(9)
C63 0.093(8) 0.123(10) 0.130(10) 0.029(8) 0.039(7) -0.006(7)
C76 0.108(10) 0.233(19) 0.109(11) -0.045(10) 0.011(8) 0.018(11)
C79 0.33(2) 0.093(9) 0.106(10) 0.029(7) -0.053(12) -0.039(13)
C44 0.049(7) 0.064(8) 0.064(9) -0.009(6) 0.013(6) 0.014(6)
C43 0.048(7) 0.053(8) 0.077(9) 0.006(6) 0.000(6) 0.000(6)
C2 0.072(11) 0.079(11) 0.065(11) 0.001(8) -0.001(9) 0.020(9)
C0AA 0.081(12) 0.085(13) 0.091(13) 0.035(11) 0.025(10) 0.023(10)
C9 0.065(11) 0.064(11) 0.058(10) -0.003(8) -0.001(8) 0.030(9)
C42 0.068(9) 0.066(9) 0.071(9) 0.000(7) 0.033(7) 0.020(8)
O3 0.275(14) 0.222(13) 0.272(13) -0.003(11) 0.008(11) -0.088(12)
C17 0.145(9) 0.092(7) 0.180(9) 0.034(7) 0.007(7) -0.028(6)
N4 0.087(5) 0.067(4) 0.110(5) 0.032(4) 0.029(4) 0.014(4)
C1A 0.133(9) 0.087(7) 0.145(10) 0.056(7) 0.040(8) 0.026(7)
C1B 0.081(7) 0.080(7) 0.146(9) 0.035(6) 0.004(6) 0.008(5)
N71 0.105(6) 0.078(5) 0.151(7) -0.027(5) 0.018(6) -0.014(5)
C73 0.103(8) 0.117(9) 0.125(9) 0.033(7) -0.018(7) -0.001(7)
C71 0.135(8) 0.133(8) 0.143(8) -0.028(7) 0.024(7) -0.021(7)
C72 0.246(17) 0.205(15) 0.284(17) -0.100(13) 0.025(14) -0.092(14)
O71 0.257(13) 0.204(12) 0.266(13) -0.045(11) 0.075(11) -0.030(11)
C61 0.036(3) 0.036(3) 0.081(5) 0.013(3) -0.008(3) -0.004(3)
C57 0.045(4) 0.030(3) 0.084(5) -0.008(3) -0.019(3) 0.006(3)

loop_
_atom_type_symbol
_atom_type_description
_atom_type_scat_dispersion_real
_atom_type_scat_dispersion_imag
_atom_type_scat_source
C C 0.0047 0.0021 'International Tables Vol C Tables 4.2.6.8 and 6.1.1.4'
H H 0.0000 0.0000 'International Tables Vol C Tables 4.2.6.8 and 6.1.1.4'
N N 0.0086 0.0042 'International Tables Vol C Tables 4.2.6.8 and 6.1.1.4'
O O 0.0148 0.0078 'International Tables Vol C Tables 4.2.6.8 and 6.1.1.4'
S S 0.1473 0.1546 'International Tables Vol C Tables 4.2.6.8 and 6.1.1.4'
Zn Zn 0.2256 1.7778 'International Tables Vol C Tables 4.2.6.8 and 6.1.1.4'

loop_
_geom_angle_atom_site_label_1
_geom_angle_atom_site_label_2
_geom_angle_atom_site_label_3
_geom_angle
_geom_angle_site_symmetry_1
_geom_angle_site_symmetry_3
_geom_angle_publ_flag
Zn02 Zn01 Zn03 77.75(3) . . ?
O26 Zn01 Zn02 128.06(11) . . ?
O26 Zn01 Zn03 123.50(11) . . ?
O26 Zn01 O52 83.53(15) . . ?
O26 Zn01 O51 80.49(15) . . ?
O52 Zn01 Zn02 44.83(11) . . ?
O52 Zn01 Zn03 98.29(11) . . ?
O52 Zn01 O51 87.59(15) . . ?
O51 Zn01 Zn02 99.13(10) . . ?
O51 Zn01 Zn03 43.53(10) . . ?
O53 Zn01 Zn02 41.81(10) . . ?
O53 Zn01 Zn03 41.71(10) . . ?
O53 Zn01 O26 155.17(16) . . ?
O53 Zn01 O52 80.52(15) . . ?
O53 Zn01 O51 79.94(15) . . ?
O58 Zn01 Zn02 135.62(12) . . ?
O58 Zn01 Zn03 79.82(11) . . ?
O58 Zn01 O26 96.23(16) . . ?
O58 Zn01 O52 177.57(15) . . ?
O58 Zn01 O51 89.99(15) . . ?
O58 Zn01 O53 98.90(16) . . ?
O58 Zn01 O55 94.02(16) . . ?
O55 Zn01 Zn02 80.21(12) . . ?
O55 Zn01 Zn03 140.50(12) . . ?
O55 Zn01 O26 95.87(16) . . ?
O55 Zn01 O52 88.41(15) . . ?
O55 Zn01 O51 174.87(16) . . ?
O55 Zn01 O53 102.55(16) . . ?
O49 Zn02 Zn01 104.82(10) . . ?
O52 Zn02 Zn01 46.03(11) . . ?
O52 Zn02 O49 83.31(15) . . ?
O53 Zn02 Zn01 42.78(11) . . ?
O53 Zn02 O49 91.50(15) . . ?
O53 Zn02 O52 82.47(15) . . ?
O53 Zn02 O54 94.46(16) . . ?
O53 Zn02 O65 101.55(18) . . ?
O53 Zn02 O2 165.74(16) . . ?
O54 Zn02 Zn01 77.53(12) . . ?
O54 Zn02 O49 173.15(16) . . ?
O54 Zn02 O52 94.11(16) . . ?
O54 Zn02 O2 89.82(16) . . ?
O65 Zn02 Zn01 140.35(15) . . ?
O65 Zn02 O49 89.86(18) . . ?
O65 Zn02 O52 172.20(18) . . ?
O65 Zn02 O54 92.25(19) . . ?
O65 Zn02 O2 91.85(18) . . ?
O2 Zn02 Zn01 125.80(11) . . ?
O2 Zn02 O49 83.60(14) . . ?
O2 Zn02 O52 83.66(15) . . ?
O50 Zn03 Zn01 105.44(10) . . ?
O51 Zn03 Zn01 46.94(11) . . ?
O51 Zn03 O50 84.70(15) . . ?
O51 Zn03 O18 84.20(15) . . ?
O59 Zn03 Zn01 77.96(12) . . ?
O59 Zn03 O50 174.10(16) . . ?
O59 Zn03 O51 94.46(17) . . ?
O59 Zn03 O53 93.45(16) . . ?
O59 Zn03 O18 89.81(16) . . ?
O53 Zn03 Zn01 42.49(11) . . ?
O53 Zn03 O50 92.26(15) . . ?
O53 Zn03 O51 83.76(15) . . ?
O53 Zn03 O18 167.74(16) . . ?
O62 Zn03 Zn01 141.67(14) . . ?
O62 Zn03 O50 87.59(17) . . ?
O62 Zn03 O51 170.27(18) . . ?
O62 Zn03 O59 92.60(19) . . ?
O62 Zn03 O53 102.49(18) . . ?
O62 Zn03 O18 89.15(18) . . ?
O18 Zn03 Zn01 127.33(11) . . ?
O18 Zn03 O50 84.30(15) . . ?
O17 S17 O18 115.9(3) . . ?
O17 S17 C15 107.5(3) . . ?
O17 S17 C19 108.6(3) . . ?
O18 S17 C15 108.4(3) . . ?
O18 S17 C19 109.7(3) . . ?
C15 S17 C19 106.2(3) . . ?
O26 S25 C27 110.2(3) . . ?
O26 S25 C23 110.4(3) . . ?
O25 S25 O26 115.5(3) . . ?
O25 S25 C27 108.6(3) . . ?
O25 S25 C23 108.2(3) . . ?
C27 S25 C23 103.1(3) . . ?
O1 S1 O2 115.4(2) . . ?
O1 S1 C3 107.8(2) . . ?
O1 S1 C31 107.7(3) . . ?
O2 S1 C3 107.6(3) . . ?
O2 S1 C31 110.2(3) . . ?
C31 S1 C3 107.8(3) . . ?
O9 S9 C11 106.6(3) . . ?
O9 S9 C7 106.6(2) . . ?
O5 S9 O9 118.8(3) . . ?
O5 S9 C11 108.8(3) . . ?
O5 S9 C7 109.3(3) . . ?
C7 S9 C11 106.0(3) . . ?
C8 O49 Zn02 131.0(3) . . ?
S25 O26 Zn01 126.8(2) . . ?
Zn02 O52 Zn01 89.14(15) . . ?
C32 O52 Zn01 136.3(4) . . ?
C32 O52 Zn02 134.5(4) . . ?
C16 O50 Zn03 130.3(3) . . ?
Zn03 O51 Zn01 89.54(15) . . ?
C24 O51 Zn01 137.3(4) . . ?
C24 O51 Zn03 132.4(4) . . ?
C60 O59 Zn03 128.6(4) . . ?
Zn02 O53 Zn01 95.41(16) . . ?
Zn02 O53 Zn03 139.4(2) . . ?
Zn03 O53 Zn01 95.80(16) . . ?
C56 O54 Zn02 129.0(4) . . ?
C60 O58 Zn01 125.9(4) . . ?
C65 O65 Zn02 118.0(5) . . ?
C62 O62 Zn03 122.5(5) . . ?
S1 O2 Zn02 123.8(2) . . ?
C56 O55 Zn01 124.4(4) . . ?
S17 O18 Zn03 122.3(2) . . ?
O52 C32 C31 123.0(5) . . ?
O52 C32 C27 122.9(5) . . ?
C27 C32 C31 114.2(5) . . ?
C31 C30 H30 118.4 . . ?
C29 C30 H30 118.4 . . ?
C29 C30 C31 123.1(6) . . ?
C8 C3 S1 120.0(4) . . ?
C4 C3 S1 118.4(4) . . ?
C4 C3 C8 121.5(5) . . ?
O49 C8 C3 120.7(5) . . ?
O49 C8 C7 123.4(5) . . ?
C7 C8 C3 115.9(5) . . ?
C16 C15 S17 119.7(4) . . ?
C14 C15 S17 118.5(4) . . ?
C14 C15 C16 121.7(5) . . ?
O54 C56 O55 126.3(5) . . ?
O54 C56 C57 115.4(5) . . ?
O55 C56 C57 118.3(6) . . ?
C32 C31 S1 123.7(4) . . ?
C30 C31 S1 114.8(4) . . ?
C30 C31 C32 121.5(5) . . ?
C32 C27 S25 122.1(4) . . ?
C28 C27 S25 114.6(4) . . ?
C28 C27 C32 123.1(5) . . ?
O51 C24 C19 124.8(5) . . ?
O51 C24 C23 122.7(5) . . ?
C19 C24 C23 112.5(5) . . ?
C22 C21 C41 122.6(6) . . ?
C20 C21 C22 116.3(6) . . ?
C20 C21 C41 121.1(6) . . ?
O50 C16 C15 120.7(5) . . ?
O50 C16 C11 123.7(5) . . ?
C11 C16 C15 115.6(5) . . ?
C16 C11 S9 120.9(4) . . ?
C16 C11 C12 122.3(5) . . ?
C12 C11 S9 116.7(4) . . ?
C15 C14 H14 119.2 . . ?
C13 C14 C15 121.5(5) . . ?
C13 C14 H14 119.2 . . ?
O59 C60 C61 115.2(5) . . ?
O58 C60 O59 126.3(6) . . ?
O58 C60 C61 118.5(5) . . ?
C24 C19 S17 123.3(5) . . ?
C20 C19 S17 113.4(4) . . ?
C20 C19 C24 123.3(6) . . ?
C4 C5 C6 117.2(5) . . ?
C4 C5 C33 123.6(5) . . ?
C6 C5 C33 119.1(5) . . ?
C3 C4 H4 119.2 . . ?
C5 C4 C3 121.5(5) . . ?
C5 C4 H4 119.2 . . ?
C11 C12 H12 119.2 . . ?
C13 C12 C11 121.6(6) . . ?
C13 C12 H12 119.2 . . ?
C5 C6 H6 119.2 . . ?
C7 C6 C5 121.6(5) . . ?
C7 C6 H6 119.2 . . ?
C30 C29 C28 115.9(6) . . ?
C30 C29 C45 124.3(6) . . ?
C28 C29 C45 119.8(6) . . ?
C8 C7 S9 120.9(4) . . ?
C6 C7 S9 117.1(4) . . ?
C6 C7 C8 121.9(5) . . ?
C21 C22 H22 119.2 . . ?
C23 C22 C21 121.6(6) . . ?
C23 C22 H22 119.2 . . ?
C27 C28 C29 122.2(6) . . ?
C27 C28 H28 118.9 . . ?
C29 C28 H28 118.9 . . ?
C21 C20 C19 122.5(6) . . ?
C21 C20 H20 118.8 . . ?
C19 C20 H20 118.8 . . ?
C5 C33 C34 112.1(5) . . ?
C35 C33 C5 109.4(5) . . ?
C35 C33 C34 108.1(6) . . ?
C36 C33 C5 109.6(6) . . ?
C36 C33 C35 109.8(6) . . ?
C36 C33 C34 107.8(6) . . ?
C24 C23 S25 121.1(4) . . ?
C22 C23 S25 115.1(5) . . ?
C22 C23 C24 123.7(5) . . ?
C14 C13 C37 119.9(5) . . ?
C12 C13 C14 117.2(6) . . ?
C12 C13 C37 122.9(6) . . ?
H40A C40 H40B 109.5 . . ?
H40A C40 H40C 109.5 . . ?
H40B C40 H40C 109.5 . . ?
C37 C40 H40A 109.5 . . ?
C37 C40 H40B 109.5 . . ?
C37 C40 H40C 109.5 . . ?
C21 C41 C44 107.1(7) . . ?
C21 C41 C2 104.0(8) . . ?
C43 C41 C21 107.8(7) . . ?
C43 C41 C44 105.4(8) . . ?
C0AA C41 C21 115.5(9) . . ?
C0AA C41 C2 99.2(12) . . ?
C0AA C41 C9 122.1(12) . . ?
C9 C41 C21 111.5(9) . . ?
C9 C41 C2 100.4(12) . . ?
C42 C41 C21 112.5(7) . . ?
C42 C41 C44 106.9(9) . . ?
C42 C41 C43 116.5(11) . . ?
C74 N74 C75 121.2(10) . . ?
C74 N74 C76 121.6(10) . . ?
C76 N74 C75 117.0(10) . . ?
C13 C37 C38 109.4(6) . . ?
C13 C37 C39 111.7(6) . . ?
C40 C37 C13 109.9(6) . . ?
C40 C37 C38 107.6(6) . . ?
C40 C37 C39 108.9(6) . . ?
C39 C37 C38 109.3(7) . . ?
C78 N77 C79 123.6(10) . . ?
C77 N77 C78 119.0(11) . . ?
C77 N77 C79 117.4(12) . . ?
C29 C45 C48 108.1(6) . . ?
C46 C45 C29 111.1(7) . . ?
C46 C45 C48 106.4(7) . . ?
C47 C45 C29 111.7(6) . . ?
C47 C45 C46 110.8(8) . . ?
C47 C45 C48 108.6(8) . . ?
C33 C35 H35A 109.5 . . ?
C33 C35 H35B 109.5 . . ?
C33 C35 H35C 109.5 . . ?
H35A C35 H35B 109.5 . . ?
H35A C35 H35C 109.5 . . ?
H35B C35 H35C 109.5 . . ?
C33 C36 H36A 109.5 . . ?
C33 C36 H36B 109.5 . . ?
C33 C36 H36C 109.5 . . ?
H36A C36 H36B 109.5 . . ?
H36A C36 H36C 109.5 . . ?
H36B C36 H36C 109.5 . . ?
C65 N65 C66 118.8(9) . . ?
C65 N65 C67 116.1(9) . . ?
C66 N65 C67 125.0(9) . . ?
O62 C62 H62 118.9 . . ?
O62 C62 N62 122.2(7) . . ?
N62 C62 H62 118.9 . . ?
O65 C65 N65 121.8(8) . . ?
O65 C65 H65 119.1 . . ?
N65 C65 H65 119.1 . . ?
C69 N68 C70 116.3(8) . . ?
C68 N68 C70 119.0(11) . . ?
C68 N68 C69 124.7(11) . . ?
C37 C38 H38A 109.5 . . ?
C37 C38 H38B 109.5 . . ?
C37 C38 H38C 109.5 . . ?
H38A C38 H38B 109.5 . . ?
H38A C38 H38C 109.5 . . ?
H38B C38 H38C 109.5 . . ?
O74 C74 N74 124.8(11) . . ?
O74 C74 H74 117.6 . . ?
N74 C74 H74 117.6 . . ?
C45 C46 H46A 109.5 . . ?
C45 C46 H46B 109.5 . . ?
C45 C46 H46C 109.5 . . ?
H46A C46 H46B 109.5 . . ?
H46A C46 H46C 109.5 . . ?
H46B C46 H46C 109.5 . . ?
C62 N62 C64 122.8(8) . . ?
C62 N62 C63 120.0(8) . . ?
C64 N62 C63 117.3(8) . . ?
C33 C34 H34A 109.5 . . ?
C33 C34 H34B 109.5 . . ?
C33 C34 H34C 109.5 . . ?
H34A C34 H34B 109.5 . . ?
H34A C34 H34C 109.5 . . ?
H34B C34 H34C 109.5 . . ?
N68 C70 H70A 109.5 . . ?
N68 C70 H70B 109.5 . . ?
N68 C70 H70C 109.5 . . ?
H70A C70 H70B 109.5 . . ?
H70A C70 H70C 109.5 . . ?
H70B C70 H70C 109.5 . . ?
C45 C48 H48A 109.5 . . ?
C45 C48 H48B 109.5 . . ?
C45 C48 H48C 109.5 . . ?
H48A C48 H48B 109.5 . . ?
H48A C48 H48C 109.5 . . ?
H48B C48 H48C 109.5 . . ?
C37 C39 H39A 109.5 . . ?
C37 C39 H39B 109.5 . . ?
C37 C39 H39C 109.5 . . ?
H39A C39 H39B 109.5 . . ?
H39A C39 H39C 109.5 . . ?
H39B C39 H39C 109.5 . . ?
C45 C47 H47A 109.5 . . ?
C45 C47 H47B 109.5 . . ?
C45 C47 H47C 109.5 . . ?
H47A C47 H47B 109.5 . . ?
H47A C47 H47C 109.5 . . ?
H47B C47 H47C 109.5 . . ?
N65 C66 H66A 109.5 . . ?
N65 C66 H66B 109.5 . . ?
N65 C66 H66C 109.5 . . ?
H66A C66 H66B 109.5 . . ?
H66A C66 H66C 109.5 . . ?
H66B C66 H66C 109.5 . . ?
N68 C69 H69A 109.5 . . ?
N68 C69 H69B 109.5 . . ?
N68 C69 H69C 109.5 . . ?
H69A C69 H69B 109.5 . . ?
H69A C69 H69C 109.5 . . ?
H69B C69 H69C 109.5 . . ?
N62 C64 H64A 109.5 . . ?
N62 C64 H64B 109.5 . . ?
N62 C64 H64C 109.5 . . ?
H64A C64 H64B 109.5 . . ?
H64A C64 H64C 109.5 . . ?
H64B C64 H64C 109.5 . . ?
N74 C75 H75A 109.5 . . ?
N74 C75 H75B 109.5 . . ?
N74 C75 H75C 109.5 . . ?
H75A C75 H75B 109.5 . . ?
H75A C75 H75C 109.5 . . ?
H75B C75 H75C 109.5 . . ?
N77 C78 H78A 109.5 . . ?
N77 C78 H78B 109.5 . . ?
N77 C78 H78C 109.5 . . ?
H78A C78 H78B 109.5 . . ?
H78A C78 H78C 109.5 . . ?
H78B C78 H78C 109.5 . . ?
N68 C68 H68 120.3 . . ?
O68 C68 N68 119.4(14) . . ?
O68 C68 H68 120.3 . . ?
N77 C77 O77 126.7(16) . . ?
N77 C77 H77 116.7 . . ?
O77 C77 H77 116.7 . . ?
N65 C67 H67A 109.5 . . ?
N65 C67 H67B 109.5 . . ?
N65 C67 H67C 109.5 . . ?
H67A C67 H67B 109.5 . . ?
H67A C67 H67C 109.5 . . ?
H67B C67 H67C 109.5 . . ?
N62 C63 H63A 109.5 . . ?
N62 C63 H63B 109.5 . . ?
N62 C63 H63C 109.5 . . ?
H63A C63 H63B 109.5 . . ?
H63A C63 H63C 109.5 . . ?
H63B C63 H63C 109.5 . . ?
N74 C76 H76A 109.5 . . ?
N74 C76 H76B 109.5 . . ?
N74 C76 H76C 109.5 . . ?
H76A C76 H76B 109.5 . . ?
H76A C76 H76C 109.5 . . ?
H76B C76 H76C 109.5 . . ?
N77 C79 H79A 109.5 . . ?
N77 C79 H79B 109.5 . . ?
N77 C79 H79C 109.5 . . ?
H79A C79 H79B 109.5 . . ?
H79A C79 H79C 109.5 . . ?
H79B C79 H79C 109.5 . . ?
C41 C44 H44A 109.5 . . ?
C41 C44 H44B 109.5 . . ?
C41 C44 H44C 109.5 . . ?
H44A C44 H44B 109.5 . . ?
H44A C44 H44C 109.5 . . ?
H44B C44 H44C 109.5 . . ?
C41 C43 H43A 109.5 . . ?
C41 C43 H43B 109.5 . . ?
C41 C43 H43C 109.5 . . ?
H43A C43 H43B 109.5 . . ?
H43A C43 H43C 109.5 . . ?
H43B C43 H43C 109.5 . . ?
C41 C2 H2A 109.5 . . ?
C41 C2 H2B 109.5 . . ?
C41 C2 H2C 109.5 . . ?
H2A C2 H2B 109.5 . . ?
H2A C2 H2C 109.5 . . ?
H2B C2 H2C 109.5 . . ?
C41 C0AA H0AA 109.5 . . ?
C41 C0AA H0AB 109.5 . . ?
C41 C0AA H0AC 109.5 . . ?
H0AA C0AA H0AB 109.5 . . ?
H0AA C0AA H0AC 109.5 . . ?
H0AB C0AA H0AC 109.5 . . ?
C41 C9 H9A 109.5 . . ?
C41 C9 H9B 109.5 . . ?
C41 C9 H9C 109.5 . . ?
H9A C9 H9B 109.5 . . ?
H9A C9 H9C 109.5 . . ?
H9B C9 H9C 109.5 . . ?
C41 C42 H42A 109.5 . . ?
C41 C42 H42B 109.5 . . ?
C41 C42 H42C 109.5 . . ?
H42A C42 H42B 109.5 . . ?
H42A C42 H42C 109.5 . . ?
H42B C42 H42C 109.5 . . ?
O3 C17 H17 117.0 . . ?
O3 C17 N4 126.0 . . ?
N4 C17 H17 117.0 . . ?
C17 N4 C1A 120.6 . . ?
C17 N4 C1B 121.8 . . ?
C1B N4 C1A 117.7 . . ?
N4 C1A H1AA 109.5 . . ?
N4 C1A H1AB 109.5 . . ?
N4 C1A H1AC 109.5 . . ?
H1AA C1A H1AB 109.5 . . ?
H1AA C1A H1AC 109.5 . . ?
H1AB C1A H1AC 109.5 . . ?
N4 C1B H1BA 109.5 . . ?
N4 C1B H1BB 109.5 . . ?
N4 C1B H1BC 109.5 . . ?
H1BA C1B H1BB 109.5 . . ?
H1BA C1B H1BC 109.5 . . ?
H1BB C1B H1BC 109.5 . . ?
C73 N71 C72 113.8(12) . . ?
C71 N71 C73 123.3(11) . . ?
C71 N71 C72 122.8(14) . . ?
N71 C73 H73A 109.5 . . ?
N71 C73 H73B 109.5 . . ?
N71 C73 H73C 109.5 . . ?
H73A C73 H73B 109.5 . . ?
H73A C73 H73C 109.5 . . ?
H73B C73 H73C 109.5 . . ?
N71 C71 H71 119.6 . . ?
N71 C71 O71 120.8(15) . . ?
O71 C71 H71 119.6 . . ?
N71 C72 H72A 109.5 . . ?
N71 C72 H72B 109.5 . . ?
N71 C72 H72C 109.5 . . ?
H72A C72 H72B 109.5 . . ?
H72A C72 H72C 109.5 . . ?
H72B C72 H72C 109.5 . . ?
C60 C61 C61 116.9(6) . 3_656 ?
C60 C61 H61A 108.1 . . ?
C60 C61 H61B 108.1 . . ?
C61 C61 H61A 108.1 3_656 . ?
C61 C61 H61B 108.1 3_656 . ?
H61A C61 H61B 107.3 . . ?
C56 C57 H57A 107.8 . . ?
C56 C57 H57B 107.8 . . ?
C57 C57 C56 118.0(6) 3_656 . ?
C57 C57 H57A 107.8 3_656 . ?
C57 C57 H57B 107.8 3_656 . ?
H57A C57 H57B 107.1 . . ?

loop_
_geom_bond_atom_site_label_1
_geom_bond_atom_site_label_2
_geom_bond_distance
_geom_bond_site_symmetry_2
_geom_bond_publ_flag
Zn01 Zn02 3.0121(10) . ?
Zn01 Zn03 3.0267(10) . ?
Zn01 O26 2.090(4) . ?
Zn01 O52 2.168(4) . ?
Zn01 O51 2.211(4) . ?
Zn01 O53 2.055(4) . ?
Zn01 O58 2.017(4) . ?
Zn01 O55 2.047(4) . ?
Zn02 O49 2.178(4) . ?
Zn02 O52 2.124(4) . ?
Zn02 O53 2.017(4) . ?
Zn02 O54 2.028(4) . ?
Zn02 O65 2.027(5) . ?
Zn02 O2 2.106(4) . ?
Zn03 O50 2.178(4) . ?
Zn03 O51 2.084(4) . ?
Zn03 O59 2.023(4) . ?
Zn03 O53 2.024(4) . ?
Zn03 O62 2.010(5) . ?
Zn03 O18 2.129(4) . ?
S17 O17 1.437(4) . ?
S17 O18 1.454(5) . ?
S17 C15 1.762(6) . ?
S17 C19 1.766(6) . ?
S25 O26 1.459(4) . ?
S25 O25 1.430(4) . ?
S25 C27 1.765(6) . ?
S25 C23 1.771(6) . ?
S1 O1 1.437(4) . ?
S1 O2 1.461(4) . ?
S1 C3 1.768(6) . ?
S1 C31 1.750(6) . ?
S9 O9 1.439(4) . ?
S9 O5 1.430(5) . ?
S9 C11 1.777(6) . ?
S9 C7 1.776(6) . ?
O49 C8 1.335(7) . ?
O52 C32 1.303(7) . ?
O50 C16 1.325(7) . ?
O51 C24 1.295(7) . ?
O59 C60 1.268(7) . ?
O54 C56 1.260(7) . ?
O58 C60 1.267(7) . ?
O65 C65 1.270(9) . ?
O62 C62 1.188(8) . ?
O55 C56 1.270(7) . ?
C32 C31 1.425(8) . ?
C32 C27 1.422(8) . ?
C30 H30 0.9500 . ?
C30 C31 1.422(8) . ?
C30 C29 1.369(9) . ?
C3 C8 1.407(8) . ?
C3 C4 1.401(8) . ?
C8 C7 1.396(8) . ?
C15 C16 1.413(8) . ?
C15 C14 1.399(8) . ?
C56 C57 1.510(8) . ?
C27 C28 1.385(8) . ?
C24 C19 1.421(8) . ?
C24 C23 1.430(8) . ?
O74 C74 1.216(11) . ?
C21 C22 1.406(8) . ?
C21 C20 1.371(9) . ?
C21 C41 1.527(9) . ?
C16 C11 1.397(8) . ?
C11 C12 1.400(8) . ?
C14 H14 0.9500 . ?
C14 C13 1.393(8) . ?
C60 C61 1.505(8) . ?
C19 C20 1.405(9) . ?
C5 C4 1.379(8) . ?
C5 C6 1.393(8) . ?
C5 C33 1.532(8) . ?
C4 H4 0.9500 . ?
C12 H12 0.9500 . ?
C12 C13 1.385(9) . ?
C6 H6 0.9500 . ?
C6 C7 1.392(8) . ?
C29 C28 1.413(9) . ?
C29 C45 1.528(9) . ?
C22 H22 0.9500 . ?
C22 C23 1.391(9) . ?
C28 H28 0.9500 . ?
C20 H20 0.9500 . ?
C33 C35 1.531(10) . ?
C33 C36 1.524(10) . ?
C33 C34 1.533(8) . ?
C13 C37 1.534(9) . ?
C40 H40A 0.9800 . ?
C40 H40B 0.9800 . ?
C40 H40C 0.9800 . ?
C40 C37 1.529(9) . ?
C41 C44 1.603(11) . ?
C41 C43 1.520(11) . ?
C41 C2 1.597(13) . ?
C41 C0AA 1.504(13) . ?
C41 C9 1.517(12) . ?
C41 C42 1.492(11) . ?
N74 C74 1.320(11) . ?
N74 C75 1.459(13) . ?
N74 C76 1.401(15) . ?
C37 C38 1.544(11) . ?
C37 C39 1.542(10) . ?
N77 C78 1.433(14) . ?
N77 C77 1.288(16) . ?
N77 C79 1.473(16) . ?
C45 C46 1.517(11) . ?
C45 C48 1.597(13) . ?
C45 C47 1.514(11) . ?
C35 H35A 0.9800 . ?
C35 H35B 0.9800 . ?
C35 H35C 0.9800 . ?
C36 H36A 0.9800 . ?
C36 H36B 0.9800 . ?
C36 H36C 0.9800 . ?
N65 C65 1.352(10) . ?
N65 C66 1.503(14) . ?
N65 C67 1.527(14) . ?
C62 H62 0.9500 . ?
C62 N62 1.349(10) . ?
C65 H65 0.9500 . ?
N68 C70 1.480(12) . ?
N68 C69 1.456(13) . ?
N68 C68 1.284(12) . ?
C38 H38A 0.9800 . ?
C38 H38B 0.9800 . ?
C38 H38C 0.9800 . ?
C74 H74 0.9500 . ?
C46 H46A 0.9800 . ?
C46 H46B 0.9800 . ?
C46 H46C 0.9800 . ?
N62 C64 1.416(11) . ?
N62 C63 1.505(12) . ?
C34 H34A 0.9800 . ?
C34 H34B 0.9800 . ?
C34 H34C 0.9800 . ?
C70 H70A 0.9800 . ?
C70 H70B 0.9800 . ?
C70 H70C 0.9800 . ?
O68 C68 1.280(14) . ?
C48 H48A 0.9800 . ?
C48 H48B 0.9800 . ?
C48 H48C 0.9800 . ?
C39 H39A 0.9800 . ?
C39 H39B 0.9800 . ?
C39 H39C 0.9800 . ?
C47 H47A 0.9800 . ?
C47 H47B 0.9800 . ?
C47 H47C 0.9800 . ?
C66 H66A 0.9800 . ?
C66 H66B 0.9800 . ?
C66 H66C 0.9800 . ?
C69 H69A 0.9800 . ?
C69 H69B 0.9800 . ?
C69 H69C 0.9800 . ?
C64 H64A 0.9800 . ?
C64 H64B 0.9800 . ?
C64 H64C 0.9800 . ?
C75 H75A 0.9800 . ?
C75 H75B 0.9800 . ?
C75 H75C 0.9800 . ?
C78 H78A 0.9800 . ?
C78 H78B 0.9800 . ?
C78 H78C 0.9800 . ?
O77 C77 1.302(18) . ?
C68 H68 0.9500 . ?
C77 H77 0.9500 . ?
C67 H67A 0.9800 . ?
C67 H67B 0.9800 . ?
C67 H67C 0.9800 . ?
C63 H63A 0.9800 . ?
C63 H63B 0.9800 . ?
C63 H63C 0.9800 . ?
C76 H76A 0.9800 . ?
C76 H76B 0.9800 . ?
C76 H76C 0.9800 . ?
C79 H79A 0.9800 . ?
C79 H79B 0.9800 . ?
C79 H79C 0.9800 . ?
C44 H44A 0.9800 . ?
C44 H44B 0.9800 . ?
C44 H44C 0.9800 . ?
C43 H43A 0.9800 . ?
C43 H43B 0.9800 . ?
C43 H43C 0.9800 . ?
C2 H2A 0.9800 . ?
C2 H2B 0.9800 . ?
C2 H2C 0.9800 . ?
C0AA H0AA 0.9800 . ?
C0AA H0AB 0.9800 . ?
C0AA H0AC 0.9800 . ?
C9 H9A 0.9800 . ?
C9 H9B 0.9800 . ?
C9 H9C 0.9800 . ?
C42 H42A 0.9800 . ?
C42 H42B 0.9800 . ?
C42 H42C 0.9800 . ?
O3 C17 1.2184 . ?
C17 H17 0.9500 . ?
C17 N4 1.3625 . ?
N4 C1A 1.4539 . ?
N4 C1B 1.4496 . ?
C1A H1AA 0.9800 . ?
C1A H1AB 0.9800 . ?
C1A H1AC 0.9800 . ?
C1B H1BA 0.9800 . ?
C1B H1BB 0.9800 . ?
C1B H1BC 0.9800 . ?
N71 C73 1.435(14) . ?
N71 C71 1.305(16) . ?
N71 C72 1.448(19) . ?
C73 H73A 0.9800 . ?
C73 H73B 0.9800 . ?
C73 H73C 0.9800 . ?
C71 H71 0.9500 . ?
C71 O71 1.388(18) . ?
C72 H72A 0.9800 . ?
C72 H72B 0.9800 . ?
C72 H72C 0.9800 . ?
C61 C61 1.508(13) 3_656 ?
C61 H61A 0.9900 . ?
C61 H61B 0.9900 . ?
C57 C57 1.500(13) 3_656 ?
C57 H57A 0.9900 . ?
C57 H57B 0.9900 . ?

loop_
_geom_torsion_atom_site_label_1
_geom_torsion_atom_site_label_2
_geom_torsion_atom_site_label_3
_geom_torsion_atom_site_label_4
_geom_torsion
_geom_torsion_site_symmetry_1
_geom_torsion_site_symmetry_2
_geom_torsion_site_symmetry_3
_geom_torsion_site_symmetry_4
_geom_torsion_publ_flag
Zn01 O52 C32 C31 -176.2(4) . . . . ?
Zn01 O52 C32 C27 3.6(8) . . . . ?
Zn01 O51 C24 C19 -177.6(4) . . . . ?
Zn01 O51 C24 C23 2.7(9) . . . . ?
Zn01 O58 C60 O59 13.2(9) . . . . ?
Zn01 O58 C60 C61 -165.7(4) . . . . ?
Zn01 O55 C56 O54 -7.2(9) . . . . ?
Zn01 O55 C56 C57 173.0(4) . . . . ?
Zn02 O49 C8 C3 41.4(8) . . . . ?
Zn02 O49 C8 C7 -138.9(5) . . . . ?
Zn02 O52 C32 C31 7.6(8) . . . . ?
Zn02 O52 C32 C27 -172.6(4) . . . . ?
Zn02 O54 C56 O55 -10.4(9) . . . . ?
Zn02 O54 C56 C57 169.4(4) . . . . ?
Zn02 O65 C65 N65 177.7(6) . . . . ?
Zn03 O50 C16 C15 -42.5(8) . . . . ?
Zn03 O50 C16 C11 140.3(5) . . . . ?
Zn03 O51 C24 C19 -11.0(8) . . . . ?
Zn03 O51 C24 C23 169.3(4) . . . . ?
Zn03 O59 C60 O58 -1.7(9) . . . . ?
Zn03 O59 C60 C61 177.2(4) . . . . ?
Zn03 O62 C62 N62 -175.6(6) . . . . ?
S17 C15 C16 O50 6.1(8) . . . . ?
S17 C15 C16 C11 -176.5(4) . . . . ?
S17 C15 C14 C13 179.7(5) . . . . ?
S17 C19 C20 C21 180.0(5) . . . . ?
S25 C27 C28 C29 174.4(5) . . . . ?
S1 C3 C8 O49 -7.1(8) . . . . ?
S1 C3 C8 C7 173.2(4) . . . . ?
S1 C3 C4 C5 -177.0(5) . . . . ?
S9 C11 C12 C13 -173.9(5) . . . . ?
O49 C8 C7 S9 9.5(8) . . . . ?
O49 C8 C7 C6 -173.8(5) . . . . ?
O26 S25 C27 C32 -32.4(5) . . . . ?
O26 S25 C27 C28 152.4(4) . . . . ?
O26 S25 C23 C24 28.2(5) . . . . ?
O26 S25 C23 C22 -155.5(4) . . . . ?
O52 C32 C31 S1 -0.5(8) . . . . ?
O52 C32 C31 C30 -179.4(5) . . . . ?
O52 C32 C27 S25 5.2(8) . . . . ?
O52 C32 C27 C28 180.0(5) . . . . ?
O50 C16 C11 S9 -12.1(8) . . . . ?
O50 C16 C11 C12 172.8(6) . . . . ?
O51 C24 C19 S17 -2.5(8) . . . . ?
O51 C24 C19 C20 178.6(5) . . . . ?
O51 C24 C23 S25 -2.7(8) . . . . ?
O51 C24 C23 C22 -178.8(5) . . . . ?
O59 C60 C61 C61 156.2(5) . . . 3_656 ?
O1 S1 O2 Zn02 -176.2(2) . . . . ?
O1 S1 C3 C8 -167.7(5) . . . . ?
O1 S1 C3 C4 11.4(5) . . . . ?
O1 S1 C31 C32 150.2(5) . . . . ?
O1 S1 C31 C30 -30.9(5) . . . . ?
O17 S17 O18 Zn03 176.2(2) . . . . ?
O17 S17 C15 C16 171.2(5) . . . . ?
O17 S17 C15 C14 -9.7(5) . . . . ?
O17 S17 C19 C24 -146.8(5) . . . . ?
O17 S17 C19 C20 32.2(5) . . . . ?
O25 S25 O26 Zn01 178.4(2) . . . . ?
O25 S25 C27 C32 -159.9(5) . . . . ?
O25 S25 C27 C28 24.9(5) . . . . ?
O25 S25 C23 C24 155.5(4) . . . . ?
O25 S25 C23 C22 -28.2(5) . . . . ?
O54 C56 C57 C57 -167.1(6) . . . 3_656 ?
O58 C60 C61 C61 -24.8(8) . . . 3_656 ?
O62 C62 N62 C64 2.3(14) . . . . ?
O62 C62 N62 C63 -176.9(9) . . . . ?
O9 S9 C11 C16 -165.2(5) . . . . ?
O9 S9 C11 C12 10.1(5) . . . . ?
O9 S9 C7 C8 165.4(5) . . . . ?
O9 S9 C7 C6 -11.5(5) . . . . ?
O2 S1 C3 C8 -42.6(5) . . . . ?
O2 S1 C3 C4 136.5(5) . . . . ?
O2 S1 C31 C32 23.5(6) . . . . ?
O2 S1 C31 C30 -157.6(4) . . . . ?
O55 C56 C57 C57 12.7(9) . . . 3_656 ?
O18 S17 C15 C16 45.2(5) . . . . ?
O18 S17 C15 C14 -135.7(5) . . . . ?
O18 S17 C19 C24 -19.2(6) . . . . ?
O18 S17 C19 C20 159.8(4) . . . . ?
O5 S9 C11 C16 -35.9(5) . . . . ?
O5 S9 C11 C12 139.4(5) . . . . ?
O5 S9 C7 C8 35.8(5) . . . . ?
O5 S9 C7 C6 -141.1(4) . . . . ?
C32 C27 C28 C29 -0.7(10) . . . . ?
C30 C29 C28 C27 1.0(10) . . . . ?
C30 C29 C45 C46 125.8(8) . . . . ?
C30 C29 C45 C48 -117.9(8) . . . . ?
C30 C29 C45 C47 1.6(12) . . . . ?
C3 S1 O2 Zn02 63.4(3) . . . . ?
C3 S1 C31 C32 -93.7(5) . . . . ?
C3 S1 C31 C30 85.2(5) . . . . ?
C3 C8 C7 S9 -170.8(4) . . . . ?
C3 C8 C7 C6 5.9(8) . . . . ?
C8 C3 C4 C5 2.1(9) . . . . ?
C15 S17 O18 Zn03 -62.9(3) . . . . ?
C15 S17 C19 C24 97.8(5) . . . . ?
C15 S17 C19 C20 -83.2(5) . . . . ?
C15 C16 C11 S9 170.5(4) . . . . ?
C15 C16 C11 C12 -4.6(9) . . . . ?
C15 C14 C13 C12 -2.1(9) . . . . ?
C15 C14 C13 C37 177.4(6) . . . . ?
C31 S1 O2 Zn02 -53.9(3) . . . . ?
C31 S1 C3 C8 76.3(5) . . . . ?
C31 S1 C3 C4 -104.6(5) . . . . ?
C31 C32 C27 S25 -174.9(4) . . . . ?
C31 C32 C27 C28 -0.2(8) . . . . ?
C31 C30 C29 C28 -0.4(10) . . . . ?
C31 C30 C29 C45 178.9(7) . . . . ?
C27 S25 O26 Zn01 54.8(4) . . . . ?
C27 S25 C23 C24 -89.6(5) . . . . ?
C27 S25 C23 C22 86.8(5) . . . . ?
C27 C32 C31 S1 179.6(4) . . . . ?
C27 C32 C31 C30 0.8(8) . . . . ?
C24 C19 C20 C21 -1.0(10) . . . . ?
C21 C22 C23 S25 -174.9(5) . . . . ?
C21 C22 C23 C24 1.4(9) . . . . ?
C16 C15 C14 C13 -1.2(9) . . . . ?
C16 C11 C12 C13 1.4(10) . . . . ?
C11 S9 C7 C8 -81.4(5) . . . . ?
C11 S9 C7 C6 101.7(5) . . . . ?
C11 C12 C13 C14 2.1(9) . . . . ?
C11 C12 C13 C37 -177.4(6) . . . . ?
C14 C15 C16 O50 -173.0(5) . . . . ?
C14 C15 C16 C11 4.5(8) . . . . ?
C14 C13 C37 C40 58.9(8) . . . . ?
C14 C13 C37 C38 -59.0(8) . . . . ?
C14 C13 C37 C39 179.9(7) . . . . ?
C19 S17 O18 Zn03 52.7(3) . . . . ?
C19 S17 C15 C16 -72.6(5) . . . . ?
C19 S17 C15 C14 106.4(5) . . . . ?
C19 C24 C23 S25 177.6(4) . . . . ?
C19 C24 C23 C22 1.5(8) . . . . ?
C5 C6 C7 S9 174.7(5) . . . . ?
C5 C6 C7 C8 -2.2(9) . . . . ?
C4 C3 C8 O49 173.8(5) . . . . ?
C4 C3 C8 C7 -5.9(8) . . . . ?
C4 C5 C6 C7 -1.9(9) . . . . ?
C4 C5 C33 C35 119.6(7) . . . . ?
C4 C5 C33 C36 -119.9(7) . . . . ?
C4 C5 C33 C34 -0.2(10) . . . . ?
C12 C13 C37 C40 -121.6(7) . . . . ?
C12 C13 C37 C38 120.5(7) . . . . ?
C12 C13 C37 C39 -0.6(10) . . . . ?
C6 C5 C4 C3 1.9(9) . . . . ?
C6 C5 C33 C35 -63.5(8) . . . . ?
C6 C5 C33 C36 56.9(8) . . . . ?
C6 C5 C33 C34 176.6(7) . . . . ?
C29 C30 C31 S1 -179.5(5) . . . . ?
C29 C30 C31 C32 -0.5(9) . . . . ?
C7 S9 C11 C16 81.5(5) . . . . ?
C7 S9 C11 C12 -103.2(5) . . . . ?
C22 C21 C20 C19 3.9(9) . . . . ?
C22 C21 C41 C44 126.7(8) . . . . ?
C22 C21 C41 C43 -120.3(8) . . . . ?
C22 C21 C41 C2 -58.1(10) . . . . ?
C22 C21 C41 C0AA -165.6(13) . . . . ?
C22 C21 C41 C9 49.3(12) . . . . ?
C22 C21 C41 C42 9.5(12) . . . . ?
C28 C29 C45 C46 -55.0(10) . . . . ?
C28 C29 C45 C48 61.4(9) . . . . ?
C28 C29 C45 C47 -179.2(8) . . . . ?
C20 C21 C22 C23 -4.1(9) . . . . ?
C20 C21 C41 C44 -51.6(9) . . . . ?
C20 C21 C41 C43 61.4(10) . . . . ?
C20 C21 C41 C2 123.7(9) . . . . ?
C20 C21 C41 C0AA 16.1(15) . . . . ?
C20 C21 C41 C9 -129.0(11) . . . . ?
C20 C21 C41 C42 -168.8(10) . . . . ?
C33 C5 C4 C3 178.8(6) . . . . ?
C33 C5 C6 C7 -179.0(6) . . . . ?
C23 S25 O26 Zn01 -58.5(4) . . . . ?
C23 S25 C27 C32 85.5(5) . . . . ?
C23 S25 C27 C28 -89.7(5) . . . . ?
C23 C24 C19 S17 177.2(4) . . . . ?
C23 C24 C19 C20 -1.7(8) . . . . ?
C41 C21 C22 C23 177.6(6) . . . . ?
C41 C21 C20 C19 -177.7(6) . . . . ?
C45 C29 C28 C27 -178.3(6) . . . . ?
C70 N68 C68 O68 -178.6(10) . . . . ?
C66 N65 C65 O65 -0.2(13) . . . . ?
C69 N68 C68 O68 0.4(18) . . . . ?
C75 N74 C74 O74 -175.0(9) . . . . ?
C78 N77 C77 O77 171.5(16) . . . . ?
C67 N65 C65 O65 177.2(9) . . . . ?
C76 N74 C74 O74 0.3(16) . . . . ?
C79 N77 C77 O77 -7(2) . . . . ?
O3 C17 N4 C1A 0.0 . . . . ?
O3 C17 N4 C1B 180.0 . . . . ?
C73 N71 C71 O71 164.7(14) . . . . ?
C72 N71 C71 O71 -11(3) . . . . ?

loop_
_smtbx_masks_void_nr
_smtbx_masks_void_average_x
_smtbx_masks_void_average_y
_smtbx_masks_void_average_z
_smtbx_masks_void_volume
_smtbx_masks_void_count_electrons
_smtbx_masks_void_content
1 0.000 0.000 -0.743 1200.4 308.1 '7 S1O1C2H6'
2 0.500 0.500 -0.991 1200.4 308.1 '7 S1O1C2H6'
